data_7246843
loop_
_publ_author_name
'Andrienko, Irina V.'
'Rakhmanova, Mariana I.'
'Samsonenko, Denis G.'
'Kovalenko, Ekaterina A.'

_publ_section_title
;
 Supramolecular lanthanide assemblies with cucurbit[6]uril: from synthesis
 and crystal structure to application
;
_journal_issue 23
_journal_name_full CrystEngComm
_journal_page_first 3460
_journal_page_last 3471
_journal_paper_doi 10.1039/D3CE00301A
_journal_volume 25
_journal_year 2023
_chemical_formula_sum 'C36 H92 Ho2 N32 O63'
_chemical_formula_weight 2311.27
_space_group_crystal_system trigonal
_space_group_IT_number 148
_space_group_name_Hall '-R 3'
_space_group_name_H-M_alt 'R -3 :H'
_atom_sites_solution_hydrogens geom
_atom_sites_solution_primary dual
_atom_sites_solution_secondary difmap
_audit_creation_method SHELXL-2018/3
_audit_update_record
;
2023-03-09 deposited with the CCDC.	2023-05-25 downloaded from the CCDC.
;
_cell_angle_alpha 90
_cell_angle_beta 90
_cell_angle_gamma 120
_cell_formula_units_Z 9
_cell_length_a 25.8703(6)
_cell_length_b 25.8703(6)
_cell_length_c 31.8766(8)
_cell_measurement_reflns_used 22747
_cell_measurement_temperature 170(2)
_cell_measurement_theta_max 28.44
_cell_measurement_theta_min 2.20
_cell_volume 18475.9(8)
_computing_cell_refinement 'CrysAlisPro 1.171.41.116a (Rigaku OD, 2021)'
_computing_data_collection 'CrysAlisPro 1.171.41.116a (Rigaku OD, 2021)'
_computing_data_reduction 'CrysAlisPro 1.171.41.116a (Rigaku OD, 2021)'
_computing_molecular_graphics 'ShelXle (H\"ubschle, 2011)'
_computing_publication_material 'CIFTAB (Sheldrick, 2015)'
_computing_structure_refinement 'SHELXL-2018 (Sheldrick, 2015)'
_computing_structure_solution 'SHELXT-2018 (Sheldrick, 2015)'
_diffrn_ambient_temperature 170(2)
_diffrn_detector 'CCD plate'
_diffrn_detector_area_resol_mean 10.6
_diffrn_detector_type AtlasS2
_diffrn_measured_fraction_theta_full 0.997
_diffrn_measured_fraction_theta_max 0.922
_diffrn_measurement_device 'four-circle diffractometer'
_diffrn_measurement_device_type 'New Xcalibur, AtlasS2'
_diffrn_measurement_method '\w scans'
_diffrn_radiation_monochromator graphite
_diffrn_radiation_probe x-ray
_diffrn_radiation_source 'fine-focus sealed tube'
_diffrn_radiation_type MoK\a
_diffrn_radiation_wavelength 0.71073
_diffrn_reflns_av_R_equivalents 0.0255
_diffrn_reflns_av_unetI/netI 0.0198
_diffrn_reflns_Laue_measured_fraction_full 0.997
_diffrn_reflns_Laue_measured_fraction_max 0.922
_diffrn_reflns_limit_h_max 33
_diffrn_reflns_limit_h_min -33
_diffrn_reflns_limit_k_max 33
_diffrn_reflns_limit_k_min -34
_diffrn_reflns_limit_l_max 42
_diffrn_reflns_limit_l_min -39
_diffrn_reflns_number 45645
_diffrn_reflns_point_group_measured_fraction_full 0.997
_diffrn_reflns_point_group_measured_fraction_max 0.922
_diffrn_reflns_theta_full 25.242
_diffrn_reflns_theta_max 28.697
_diffrn_reflns_theta_min 2.222
_diffrn_source 'sealed X-ray tube'
_exptl_absorpt_coefficient_mu 2.053
_exptl_absorpt_correction_T_max 1.00000
_exptl_absorpt_correction_T_min 0.96365
_exptl_absorpt_correction_type multi-scan
_exptl_absorpt_process_details
;
CrysAlisPro 1.171.41.116a (Rigaku Oxford Diffraction, 2021)
Empirical absorption correction using spherical harmonics,
implemented in SCALE3 ABSPACK scaling algorithm.
;
_exptl_crystal_colour colorless
_exptl_crystal_density_diffrn 1.870
_exptl_crystal_description block
_exptl_crystal_F_000 10530
_exptl_crystal_size_max 0.27
_exptl_crystal_size_mid 0.13
_exptl_crystal_size_min 0.11
_refine_diff_density_max 1.147
_refine_diff_density_min -0.614
_refine_diff_density_rms 0.102
_refine_ls_extinction_method none
_refine_ls_goodness_of_fit_ref 1.058
_refine_ls_hydrogen_treatment constr
_refine_ls_matrix_type full
_refine_ls_number_parameters 770
_refine_ls_number_reflns 9787
_refine_ls_number_restraints 394
_refine_ls_restrained_S_all 1.073
_refine_ls_R_factor_all 0.0346
_refine_ls_R_factor_gt 0.0299
_refine_ls_shift/su_max 0.002
_refine_ls_shift/su_mean 0.000
_refine_ls_structure_factor_coef Fsqd
_refine_ls_weighting_details 'w=1/[\s^2^(Fo^2^)+(0.0521P)^2^+64.8100P] where P=(Fo^2^+2Fc^2^)/3'
_refine_ls_weighting_scheme calc
_refine_ls_wR_factor_gt 0.0858
_refine_ls_wR_factor_ref 0.0882
_reflns_Friedel_coverage 0.000
_reflns_number_gt 8785
_reflns_number_total 9787
_reflns_threshold_expression 'I > 2\s(I)'
_cod_data_source_file d3ce00301a2.cif
_cod_data_source_block km774-4
_cod_depositor_comments 'Adding full bibliography for 7246836--7246844.cif.'
_cod_original_cell_volume 18475.9(10)
_cod_database_code 7246843
_shelx_shelxl_version_number 2018/3
_shelx_space_group_comment
;
The symmetry employed for this shelxl refinement is uniquely defined
by the following loop, which should always be used as a source of
symmetry information in preference to the above space-group names.
They are only intended as comments.
;
_shelx_estimated_absorpt_t_min 0.607
_shelx_estimated_absorpt_t_max 0.806

loop_
_space_group_symop_operation_xyz
'x, y, z'
'-y, x-y, z'
'-x+y, -x, z'
'x+2/3, y+1/3, z+1/3'
'-y+2/3, x-y+1/3, z+1/3'
'-x+y+2/3, -x+1/3, z+1/3'
'x+1/3, y+2/3, z+2/3'
'-y+1/3, x-y+2/3, z+2/3'
'-x+y+1/3, -x+2/3, z+2/3'
'-x, -y, -z'
'y, -x+y, -z'
'x-y, x, -z'
'-x+2/3, -y+1/3, -z+1/3'
'y+2/3, -x+y+1/3, -z+1/3'
'x-y+2/3, x+1/3, -z+1/3'
'-x+1/3, -y+2/3, -z+2/3'
'y+1/3, -x+y+2/3, -z+2/3'
'x-y+1/3, x+2/3, -z+2/3'

loop_
_atom_site_label
_atom_site_type_symbol
_atom_site_fract_x
_atom_site_fract_y
_atom_site_fract_z
_atom_site_U_iso_or_equiv
_atom_site_adp_type
_atom_site_occupancy
_atom_site_site_symmetry_order
_atom_site_calc_flag
_atom_site_refinement_flags_posn
_atom_site_refinement_flags_adp
_atom_site_refinement_flags_occupancy
_atom_site_disorder_assembly
_atom_site_disorder_group
Ho1 Ho 0.38180(2) 0.36649(2) 0.66391(2) 0.02164(5) Uani 1 1 d . . . . .
O1M O 0.43058(12) 0.47140(11) 0.67004(8) 0.0459(6) Uani 1 1 d . . . . .
O2M O 0.41147(10) 0.40070(10) 0.59561(6) 0.0352(5) Uani 1 1 d . . . . .
O3M O 0.30797(12) 0.39274(14) 0.65937(9) 0.0511(7) Uani 1 1 d . . . . .
O4M O 0.31192(11) 0.29657(12) 0.61486(8) 0.0422(6) Uani 1 1 d . . . . .
O5M O 0.48647(10) 0.40405(11) 0.66338(8) 0.0398(5) Uani 1 1 d . . . . .
O6M O 0.40358(10) 0.38861(11) 0.73558(6) 0.0358(5) Uani 1 1 d . . . . .
O7M O 0.30275(10) 0.29231(11) 0.70504(7) 0.0404(5) Uani 1 1 d . . . . .
O8M O 0.39806(12) 0.28643(11) 0.66693(10) 0.0499(7) Uani 1 1 d . . . . .
O11 O 0.49041(11) 0.74877(10) 0.59556(6) 0.0356(5) Uani 1 1 d . . . . .
O12 O 0.47871(10) 0.74453(10) 0.40633(6) 0.0312(5) Uani 1 1 d . . . . .
C11 C 0.51328(13) 0.76134(13) 0.56029(8) 0.0247(5) Uani 1 1 d . . . . .
C12 C 0.50588(12) 0.75854(12) 0.43991(8) 0.0222(5) Uani 1 1 d . . . . .
C13 C 0.56005(12) 0.75756(11) 0.49852(8) 0.0205(5) Uani 1 1 d . . . . .
H13 H 0.602200 0.766089 0.496861 0.025 Uiso 1 1 calc R U . . .
C14 C 0.55650(12) 0.81570(12) 0.49886(8) 0.0198(5) Uani 1 1 d . . . . .
H14 H 0.596959 0.852201 0.497834 0.024 Uiso 1 1 calc R U . . .
N11 N 0.53189(11) 0.72906(10) 0.53780(7) 0.0247(5) Uani 1 1 d . . . . .
N12 N 0.52591(11) 0.81138(10) 0.53805(7) 0.0226(5) Uani 1 1 d . . . . .
N13 N 0.52174(11) 0.80986(10) 0.46169(7) 0.0218(4) Uani 1 1 d . . . . .
N14 N 0.52589(11) 0.72643(10) 0.46147(7) 0.0220(5) Uani 1 1 d . . . . .
C15 C 0.51648(13) 0.85834(13) 0.55414(8) 0.0243(5) Uani 1 1 d . . . . .
H15A H 0.552810 0.897298 0.548873 0.029 Uiso 1 1 calc R U . . .
H15B H 0.510730 0.853466 0.584892 0.029 Uiso 1 1 calc R U . . .
C16 C 0.51823(12) 0.85949(12) 0.44370(8) 0.0198(5) Uani 1 1 d . . . . .
H16A H 0.555776 0.896940 0.449901 0.024 Uiso 1 1 calc R U . . .
H16B H 0.514834 0.854672 0.412836 0.024 Uiso 1 1 calc R U . . .
O21 O 0.40162(11) 0.81670(12) 0.59215(6) 0.0383(5) Uani 1 1 d . . . . .
O22 O 0.40484(9) 0.82272(9) 0.40234(6) 0.0256(4) Uani 1 1 d . . . . .
C21 C 0.41416(13) 0.84216(13) 0.55777(8) 0.0251(6) Uani 1 1 d . . . . .
C22 C 0.41722(12) 0.84709(11) 0.43697(8) 0.0197(5) Uani 1 1 d . . . . .
C23 C 0.46927(11) 0.89351(11) 0.49847(8) 0.0188(5) Uani 1 1 d . . . . .
H23 H 0.503777 0.935209 0.499969 0.023 Uiso 1 1 calc R U . . .
C24 C 0.40862(11) 0.89239(12) 0.49836(8) 0.0192(5) Uani 1 1 d . . . . .
H24 H 0.414221 0.933519 0.499343 0.023 Uiso 1 1 calc R U . . .
N21 N 0.46563(10) 0.85928(11) 0.53578(7) 0.0224(5) Uani 1 1 d . . . . .
N22 N 0.37925(10) 0.85836(11) 0.53588(7) 0.0228(5) Uani 1 1 d . . . . .
N23 N 0.38154(10) 0.86222(10) 0.45911(7) 0.0199(4) Uani 1 1 d . . . . .
N24 N 0.46854(10) 0.86489(10) 0.45910(7) 0.0202(4) Uani 1 1 d . . . . .
C25 C 0.32520(12) 0.85387(13) 0.55325(9) 0.0259(6) Uani 1 1 d . . . . .
H25A H 0.326351 0.851183 0.584180 0.031 Uiso 1 1 calc R U . . .
H25B H 0.324306 0.890729 0.546363 0.031 Uiso 1 1 calc R U . . .
C26 C 0.32473(11) 0.85197(12) 0.44371(8) 0.0208(5) Uani 1 1 d . . . . .
H26A H 0.323868 0.847553 0.412826 0.025 Uiso 1 1 calc R U . . .
H26B H 0.321038 0.887454 0.450052 0.025 Uiso 1 1 calc R U . . .
O31 O 0.40767(10) 0.82582(10) 0.26448(6) 0.0301(4) Uani 1 1 d . . . . .
O32 O 0.40143(9) 0.81095(10) 0.07518(6) 0.0304(5) Uani 1 1 d . . . . .
C31 C 0.41933(12) 0.84873(12) 0.22932(8) 0.0223(5) Uani 1 1 d . . . . .
C32 C 0.41456(12) 0.83797(12) 0.10867(8) 0.0221(5) Uani 1 1 d . . . . .
C33 C 0.47047(12) 0.89274(12) 0.16683(8) 0.0205(5) Uani 1 1 d . . . . .
H33 H 0.504668 0.934531 0.164641 0.025 Uiso 1 1 calc R U . . .
C34 C 0.40964(12) 0.89100(12) 0.16686(8) 0.0209(5) Uani 1 1 d . . . . .
H34 H 0.414766 0.931852 0.164507 0.025 Uiso 1 1 calc R U . . .
N31 N 0.47045(11) 0.86579(11) 0.20691(7) 0.0230(5) Uani 1 1 d . . . . .
N32 N 0.38371(10) 0.86327(10) 0.20680(7) 0.0217(4) Uani 1 1 d . . . . .
N33 N 0.37943(10) 0.85442(11) 0.13048(7) 0.0216(4) Uani 1 1 d . . . . .
N34 N 0.46684(10) 0.85752(10) 0.13033(7) 0.0224(5) Uani 1 1 d . . . . .
C35 C 0.32627(12) 0.85238(12) 0.22137(8) 0.0218(5) Uani 1 1 d . . . . .
H35A H 0.322501 0.887803 0.214969 0.026 Uiso 1 1 calc R U . . .
H35B H 0.324559 0.847551 0.252239 0.026 Uiso 1 1 calc R U . . .
C36 C 0.32763(12) 0.85261(12) 0.11180(8) 0.0228(5) Uani 1 1 d . . . . .
H36A H 0.329792 0.849420 0.080976 0.027 Uiso 1 1 calc R U . . .
H36B H 0.328756 0.890687 0.117898 0.027 Uiso 1 1 calc R U . . .
N1 N 0.54222(11) 0.53568(11) 0.58778(7) 0.0270(5) Uani 1 1 d . . . . .
O11N O 0.55376(11) 0.51271(11) 0.61844(7) 0.0404(6) Uani 1 1 d . . . . .
O12N O 0.49565(11) 0.50568(11) 0.56678(8) 0.0448(6) Uani 1 1 d . . . . .
O13N O 0.57922(11) 0.58673(10) 0.57617(8) 0.0395(5) Uani 1 1 d . . . . .
N2 N 0.53683(11) 0.53463(11) 0.75175(8) 0.0281(5) Uani 1 1 d . . . . .
O21N O 0.53817(15) 0.53106(14) 0.71262(8) 0.0728(11) Uani 1 1 d . . . . .
O22N O 0.57825(10) 0.57757(9) 0.77012(7) 0.0314(5) Uani 1 1 d . . . . .
O23N O 0.49380(10) 0.49445(10) 0.77169(7) 0.0335(5) Uani 1 1 d . . . . .
N3 N 0.33716(11) 0.33483(10) 0.49554(7) 0.0248(5) Uani 1 1 d . . . . .
O31N O 0.36592(11) 0.38167(10) 0.51646(7) 0.0348(5) Uani 1 1 d . . . . .
O32N O 0.30482(10) 0.33268(11) 0.46589(7) 0.0359(5) Uani 1 1 d . . . . .
O33N O 0.34112(14) 0.29039(12) 0.50428(12) 0.0618(9) Uani 1 1 d . . . . .
N4 N 0.3271(3) 0.1666(2) 0.59327(15) 0.0457(13) Uani 0.585(6) 1 d D U P A 1
O41N O 0.2897(5) 0.1456(4) 0.6219(3) 0.063(2) Uani 0.292(3) 1 d D U P A 1
O41' O 0.3333(5) 0.1711(4) 0.63282(18) 0.0444(17) Uani 0.292(3) 1 d D U P A 1
O42N O 0.3416(3) 0.1320(3) 0.57585(18) 0.0708(17) Uani 0.585(6) 1 d D U P A 1
O43N O 0.3292(3) 0.2084(3) 0.57283(19) 0.0503(16) Uani 0.585(6) 1 d D U P A 1
N5 N 0.3430(5) 0.1695(5) 0.5930(4) 0.056(3) Uani 0.215(6) 1 d D U P A 2
O51N O 0.3901(6) 0.1976(5) 0.6142(4) 0.050(2) Uani 0.215(6) 1 d D U P A 2
O52N O 0.3190(8) 0.1978(8) 0.5793(7) 0.056(3) Uani 0.215(6) 1 d D U P A 2
O53N O 0.3183(8) 0.1150(5) 0.5854(5) 0.061(3) Uani 0.215(6) 1 d D U P A 2
O1W O 0.51174(11) 0.30976(11) 0.66728(6) 0.0364(5) Uani 1 1 d . . . . .
O2W O 0.44581(11) 0.79761(11) 0.33329(6) 0.0354(5) Uani 1 1 d . . . . .
O3W O 0.56188(17) 0.85086(15) 0.33242(11) 0.0681(9) Uani 1 1 d . . . . .
O4W O 0.3720(3) 0.6861(3) 0.3335(2) 0.0385(16) Uani 0.3333 1 d . . P B -1
O5W O 0.3078(3) 0.6561(5) 0.4022(2) 0.0456(19) Uani 0.3333 1 d . . P C -1
O6W O 0.3053(4) 0.6537(5) 0.2665(2) 0.050(2) Uani 0.3333 1 d . . P D -1
O7W O 0.3210(4) 0.4983(4) 0.66702(17) 0.0405(16) Uani 0.358(3) 1 d . U P E 1
O8W O 0.3692(3) 0.5295(3) 0.66470(15) 0.0426(13) Uani 0.443(3) 1 d . U P F 2
O9W O 0.4607(4) 0.5795(4) 0.6618(3) 0.022(2) Uani 0.199(3) 1 d . U P G 3
O10W O 0.3222(6) 0.6287(5) 0.5900(4) 0.084(3) Uani 0.3333 1 d . U P H -1
O11W O 0.3296(9) 0.7143(8) 0.6328(7) 0.063(5) Uani 0.1667 1 d . U P I -1
N6 N 0.3102(7) 0.6866(7) 0.1688(4) 0.048(4) Uani 0.12 1 d D U P J -1
O61N O 0.3076(14) 0.6868(13) 0.1297(4) 0.050(5) Uani 0.12 1 d D U P J -1
O62N O 0.2702(12) 0.6442(11) 0.1888(10) 0.048(5) Uani 0.12 1 d D U P J -1
O63N O 0.3524(11) 0.7291(11) 0.1872(9) 0.046(5) Uani 0.12 1 d D U P J -1
N7 N 0.3713(8) 0.6818(8) 0.5009(6) 0.044(4) Uani 0.08 1 d D U P K -1
O71N O 0.3449(13) 0.7105(11) 0.4967(8) 0.044(4) Uani 0.08 1 d D U P K -1
O72N O 0.3636(13) 0.6425(11) 0.4750(8) 0.043(4) Uani 0.08 1 d D U P K -1
O73N O 0.4047(12) 0.6916(13) 0.5312(7) 0.046(4) Uani 0.08 1 d D U P K -1

loop_
_atom_site_aniso_label
_atom_site_aniso_U_11
_atom_site_aniso_U_22
_atom_site_aniso_U_33
_atom_site_aniso_U_23
_atom_site_aniso_U_13
_atom_site_aniso_U_12
Ho1 0.01951(7) 0.02526(8) 0.01784(8) -0.00007(4) 0.00038(4) 0.00944(5)
O1M 0.0508(15) 0.0338(13) 0.0390(13) -0.0060(10) -0.0017(11) 0.0106(11)
O2M 0.0366(12) 0.0391(12) 0.0196(10) 0.0032(9) -0.0010(9) 0.0113(10)
O3M 0.0406(14) 0.0628(18) 0.0599(17) -0.0084(14) -0.0075(12) 0.0335(14)
O4M 0.0344(12) 0.0435(13) 0.0347(12) -0.0085(10) -0.0079(10) 0.0090(11)
O5M 0.0221(10) 0.0448(14) 0.0451(13) 0.0153(11) 0.0021(9) 0.0112(10)
O6M 0.0332(11) 0.0434(13) 0.0193(10) 0.0020(9) 0.0022(9) 0.0105(10)
O7M 0.0307(11) 0.0392(13) 0.0364(12) -0.0053(10) 0.0101(10) 0.0062(10)
O8M 0.0399(14) 0.0339(13) 0.0793(19) -0.0022(13) -0.0010(13) 0.0211(11)
O11 0.0526(14) 0.0328(11) 0.0177(9) 0.0026(8) 0.0038(9) 0.0185(11)
O12 0.0458(13) 0.0327(11) 0.0214(10) -0.0092(8) -0.0158(9) 0.0244(10)
C11 0.0293(14) 0.0243(13) 0.0166(12) -0.0009(10) -0.0050(10) 0.0106(11)
C12 0.0267(13) 0.0223(12) 0.0189(12) -0.0002(10) -0.0023(10) 0.0132(11)
C13 0.0257(13) 0.0207(12) 0.0159(11) -0.0021(9) -0.0042(10) 0.0121(11)
C14 0.0239(13) 0.0196(12) 0.0159(11) -0.0011(9) -0.0024(9) 0.0108(10)
N11 0.0355(13) 0.0217(11) 0.0167(10) 0.0000(9) -0.0033(9) 0.0142(10)
N12 0.0300(12) 0.0243(11) 0.0161(10) 0.0009(8) 0.0012(9) 0.0156(10)
N13 0.0293(12) 0.0212(11) 0.0165(10) -0.0019(8) -0.0053(9) 0.0138(10)
N14 0.0297(12) 0.0213(11) 0.0173(10) -0.0043(8) -0.0075(9) 0.0145(10)
C15 0.0313(14) 0.0274(14) 0.0167(12) -0.0067(10) -0.0057(10) 0.0165(12)
C16 0.0248(13) 0.0216(12) 0.0155(11) 0.0027(9) 0.0024(9) 0.0136(11)
O21 0.0380(12) 0.0579(15) 0.0169(9) 0.0093(9) 0.0039(9) 0.0224(12)
O22 0.0289(10) 0.0311(10) 0.0173(9) -0.0060(8) 0.0001(7) 0.0154(9)
C21 0.0254(13) 0.0311(14) 0.0156(12) -0.0030(10) 0.0006(10) 0.0117(12)
C22 0.0231(12) 0.0172(11) 0.0164(11) 0.0011(9) 0.0013(9) 0.0082(10)
C23 0.0199(12) 0.0195(12) 0.0158(11) -0.0025(9) 0.0002(9) 0.0090(10)
C24 0.0196(12) 0.0200(12) 0.0166(11) -0.0018(9) 0.0002(9) 0.0088(10)
N21 0.0258(11) 0.0280(12) 0.0154(10) 0.0013(9) 0.0011(8) 0.0149(10)
N22 0.0219(11) 0.0299(12) 0.0137(10) -0.0004(9) 0.0020(8) 0.0108(10)
N23 0.0197(10) 0.0243(11) 0.0151(10) -0.0028(8) -0.0005(8) 0.0106(9)
N24 0.0230(11) 0.0254(11) 0.0148(10) -0.0019(8) 0.0007(8) 0.0142(9)
C25 0.0221(13) 0.0308(14) 0.0193(12) -0.0096(11) 0.0015(10) 0.0090(12)
C26 0.0201(12) 0.0223(12) 0.0172(11) 0.0021(9) 0.0007(9) 0.0086(10)
O31 0.0357(11) 0.0409(12) 0.0173(9) 0.0052(8) -0.0005(8) 0.0217(10)
O32 0.0295(11) 0.0417(12) 0.0193(9) -0.0101(9) -0.0044(8) 0.0174(10)
C31 0.0267(13) 0.0219(12) 0.0185(12) -0.0024(10) -0.0022(10) 0.0122(11)
C32 0.0229(13) 0.0232(13) 0.0180(12) 0.0010(10) -0.0002(10) 0.0099(11)
C33 0.0228(13) 0.0221(12) 0.0163(11) -0.0010(9) -0.0009(9) 0.0109(10)
C34 0.0249(13) 0.0220(12) 0.0150(11) 0.0012(9) -0.0006(9) 0.0111(11)
N31 0.0274(12) 0.0282(12) 0.0159(10) -0.0011(9) -0.0022(9) 0.0158(10)
N32 0.0231(11) 0.0264(11) 0.0156(10) 0.0017(8) 0.0000(8) 0.0124(9)
N33 0.0229(11) 0.0277(12) 0.0159(10) -0.0020(9) -0.0028(8) 0.0140(10)
N34 0.0224(11) 0.0269(12) 0.0179(10) -0.0037(9) -0.0016(8) 0.0124(9)
C35 0.0249(13) 0.0251(13) 0.0156(11) -0.0031(10) -0.0004(10) 0.0126(11)
C36 0.0235(13) 0.0270(13) 0.0163(11) 0.0056(10) 0.0005(10) 0.0114(11)
N1 0.0296(12) 0.0285(12) 0.0224(11) 0.0007(9) 0.0024(9) 0.0142(10)
O11N 0.0387(13) 0.0408(13) 0.0332(12) 0.0126(10) -0.0014(10) 0.0134(11)
O12N 0.0353(13) 0.0419(14) 0.0412(13) 0.0105(11) -0.0131(10) 0.0074(11)
O13N 0.0403(13) 0.0270(11) 0.0420(13) 0.0093(10) -0.0055(10) 0.0099(10)
N2 0.0305(13) 0.0253(12) 0.0244(12) -0.0014(9) -0.0016(10) 0.0108(10)
O21N 0.077(2) 0.0530(17) 0.0220(12) -0.0059(11) 0.0056(12) -0.0177(15)
O22N 0.0299(11) 0.0280(10) 0.0327(11) -0.0066(9) -0.0059(9) 0.0117(9)
O23N 0.0279(11) 0.0364(12) 0.0289(11) -0.0009(9) 0.0035(9) 0.0107(9)
N3 0.0246(11) 0.0231(11) 0.0245(11) -0.0023(9) -0.0005(9) 0.0102(10)
O31N 0.0411(12) 0.0276(11) 0.0264(10) -0.0087(9) -0.0043(9) 0.0103(10)
O32N 0.0365(12) 0.0368(12) 0.0280(11) -0.0014(9) -0.0093(9) 0.0135(10)
O33N 0.0594(18) 0.0301(13) 0.101(3) -0.0059(14) -0.0296(18) 0.0263(13)
N4 0.068(3) 0.029(2) 0.028(2) 0.0002(18) 0.001(2) 0.015(2)
O41N 0.080(4) 0.046(4) 0.051(4) 0.013(3) 0.030(4) 0.023(3)
O41' 0.078(4) 0.043(3) 0.026(3) 0.002(3) -0.003(3) 0.040(3)
O42N 0.093(4) 0.058(3) 0.049(3) 0.002(2) 0.028(3) 0.029(3)
O43N 0.055(3) 0.058(3) 0.026(3) 0.017(2) 0.000(2) 0.019(2)
N5 0.079(4) 0.040(4) 0.030(4) 0.006(3) 0.000(4) 0.016(4)
O51N 0.068(5) 0.043(4) 0.041(4) 0.004(4) -0.012(4) 0.030(4)
O52N 0.070(5) 0.052(5) 0.032(4) 0.004(4) 0.000(4) 0.021(4)
O53N 0.084(5) 0.036(4) 0.038(4) 0.004(4) 0.005(4) 0.010(4)
O1W 0.0494(14) 0.0487(14) 0.0204(10) 0.0002(9) -0.0004(9) 0.0315(12)
O2W 0.0509(14) 0.0441(13) 0.0184(9) 0.0005(9) -0.0002(9) 0.0292(12)
O3W 0.079(2) 0.0552(19) 0.070(2) -0.0159(16) 0.0004(17) 0.0339(17)
O4W 0.048(4) 0.035(4) 0.035(4) 0.000(3) 0.002(3) 0.023(3)
O5W 0.045(4) 0.045(5) 0.037(4) 0.004(4) 0.001(3) 0.015(6)
O6W 0.056(4) 0.052(6) 0.041(4) -0.002(4) 0.004(3) 0.026(6)
O7W 0.085(4) 0.060(4) 0.012(2) -0.006(3) -0.009(3) 0.064(4)
O8W 0.089(4) 0.039(3) 0.017(2) -0.0017(19) -0.002(2) 0.045(3)
O9W 0.037(5) 0.030(4) 0.011(4) 0.002(3) 0.000(3) 0.027(4)
O10W 0.106(7) 0.062(5) 0.084(6) -0.012(5) -0.010(6) 0.041(6)
O11W 0.083(9) 0.047(7) 0.086(9) 0.002(6) 0.001(7) 0.053(7)
N6 0.061(8) 0.049(8) 0.042(8) -0.004(6) 0.005(7) 0.035(6)
O61N 0.063(10) 0.054(10) 0.046(11) -0.001(9) 0.002(9) 0.038(8)
O62N 0.067(11) 0.048(10) 0.043(10) 0.003(8) 0.013(8) 0.039(7)
O63N 0.053(7) 0.048(7) 0.044(7) -0.009(5) 0.001(5) 0.031(5)
N7 0.046(5) 0.044(5) 0.038(5) -0.012(3) 0.008(3) 0.019(3)
O71N 0.047(5) 0.043(5) 0.037(5) -0.016(4) 0.009(4) 0.017(4)
O72N 0.046(5) 0.044(5) 0.037(5) -0.014(4) 0.010(4) 0.021(4)
O73N 0.047(5) 0.045(5) 0.039(5) -0.009(4) 0.008(4) 0.018(4)

loop_
_atom_type_symbol
_atom_type_description
_atom_type_scat_dispersion_real
_atom_type_scat_dispersion_imag
_atom_type_scat_source
C C 0.0033 0.0016 'International Tables Vol C Tables 4.2.6.8 and 6.1.1.4'
H H 0.0000 0.0000 'International Tables Vol C Tables 4.2.6.8 and 6.1.1.4'
N N 0.0061 0.0033 'International Tables Vol C Tables 4.2.6.8 and 6.1.1.4'
O O 0.0106 0.0060 'International Tables Vol C Tables 4.2.6.8 and 6.1.1.4'
Ho Ho -0.2175 4.6783 'International Tables Vol C Tables 4.2.6.8 and 6.1.1.4'

loop_
_geom_angle_atom_site_label_1
_geom_angle_atom_site_label_2
_geom_angle_atom_site_label_3
_geom_angle
_geom_angle_site_symmetry_1
_geom_angle_site_symmetry_3
_geom_angle_publ_flag
O1M Ho1 O4M 133.74(9) . . yes
O1M Ho1 O5M 71.68(10) . . yes
O1M Ho1 O7M 129.18(9) . . yes
O2M Ho1 O1M 75.85(8) . . yes
O2M Ho1 O4M 69.95(8) . . yes
O2M Ho1 O5M 75.31(8) . . yes
O2M Ho1 O6M 145.17(8) . . yes
O2M Ho1 O7M 143.91(8) . . yes
O3M Ho1 O1M 73.44(10) . . yes
O3M Ho1 O2M 89.63(10) . . yes
O3M Ho1 O4M 76.11(10) . . yes
O3M Ho1 O5M 144.41(10) . . yes
O3M Ho1 O6M 96.95(9) . . yes
O3M Ho1 O7M 76.70(10) . . yes
O5M Ho1 O4M 125.50(9) . . yes
O5M Ho1 O7M 132.69(9) . . yes
O6M Ho1 O1M 73.43(9) . . yes
O6M Ho1 O4M 144.81(8) . . yes
O6M Ho1 O5M 79.76(8) . . yes
O6M Ho1 O7M 70.49(8) . . yes
O7M Ho1 O4M 74.35(8) . . yes
O8M Ho1 O1M 142.59(10) . . yes
O8M Ho1 O2M 101.89(10) . . yes
O8M Ho1 O3M 143.75(10) . . yes
O8M Ho1 O4M 75.93(10) . . yes
O8M Ho1 O5M 71.70(9) . . yes
O8M Ho1 O6M 92.79(10) . . yes
O8M Ho1 O7M 73.89(10) . . yes
O11 C11 N11 126.0(3) . . ?
O11 C11 N12 125.3(3) . . ?
N11 C11 N12 108.6(2) . . ?
O12 C12 N13 125.3(2) . . ?
O12 C12 N14 126.4(3) . . ?
N14 C12 N13 108.3(2) . . ?
C14 C13 H13 111.9 . . ?
N11 C13 H13 111.9 . . ?
N11 C13 C14 103.2(2) . . ?
N11 C13 N14 114.1(2) . . ?
N14 C13 H13 111.9 . . ?
N14 C13 C14 103.2(2) . . ?
C13 C14 H14 111.9 . . ?
N12 C14 C13 103.0(2) . . ?
N12 C14 H14 111.9 . . ?
N13 C14 C13 103.2(2) . . ?
N13 C14 H14 111.9 . . ?
N13 C14 N12 114.2(2) . . ?
C11 N11 C13 112.7(2) . . ?
C11 N11 C25 123.3(2) . 3_565 ?
C25 N11 C13 123.8(2) 3_565 . ?
C11 N12 C14 112.5(2) . . ?
C11 N12 C15 123.4(2) . . ?
C15 N12 C14 123.6(2) . . ?
C12 N13 C14 112.7(2) . . ?
C12 N13 C16 122.6(2) . . ?
C14 N13 C16 122.8(2) . . ?
C12 N14 C13 112.5(2) . . ?
C12 N14 C26 123.1(2) . 3_565 ?
C13 N14 C26 122.4(2) . 3_565 ?
N12 C15 H15A 108.8 . . ?
N12 C15 H15B 108.8 . . ?
N12 C15 N21 113.9(2) . . ?
H15A C15 H15B 107.7 . . ?
N21 C15 H15A 108.8 . . ?
N21 C15 H15B 108.8 . . ?
N13 C16 H16A 108.8 . . ?
N13 C16 H16B 108.8 . . ?
H16A C16 H16B 107.7 . . ?
N24 C16 N13 113.8(2) . . ?
N24 C16 H16A 108.8 . . ?
N24 C16 H16B 108.8 . . ?
O21 C21 N21 125.5(3) . . ?
O21 C21 N22 125.5(3) . . ?
N22 C21 N21 109.0(2) . . ?
O22 C22 N23 124.8(2) . . ?
O22 C22 N24 126.6(2) . . ?
N24 C22 N23 108.6(2) . . ?
C24 C23 H23 111.6 . . ?
N21 C23 H23 111.6 . . ?
N21 C23 C24 103.4(2) . . ?
N24 C23 H23 111.6 . . ?
N24 C23 C24 103.4(2) . . ?
N24 C23 N21 114.5(2) . . ?
C23 C24 H24 111.9 . . ?
N22 C24 C23 103.1(2) . . ?
N22 C24 H24 111.9 . . ?
N22 C24 N23 114.6(2) . . ?
N23 C24 C23 102.9(2) . . ?
N23 C24 H24 111.9 . . ?
C15 N21 C23 123.7(2) . . ?
C21 N21 C15 122.1(2) . . ?
C21 N21 C23 111.8(2) . . ?
C21 N22 C24 112.4(2) . . ?
C21 N22 C25 122.7(2) . . ?
C25 N22 C24 123.5(2) . . ?
C22 N23 C24 112.6(2) . . ?
C22 N23 C26 122.9(2) . . ?
C26 N23 C24 124.3(2) . . ?
C16 N24 C23 123.8(2) . . ?
C22 N24 C16 123.6(2) . . ?
C22 N24 C23 112.4(2) . . ?
N11 C25 N22 113.5(2) 2_665 . ?
N11 C25 H25A 108.9 2_665 . ?
N11 C25 H25B 108.9 2_665 . ?
N22 C25 H25A 108.9 . . ?
N22 C25 H25B 108.9 . . ?
H25A C25 H25B 107.7 . . ?
N14 C26 H26A 108.8 2_665 . ?
N14 C26 H26B 108.8 2_665 . ?
N23 C26 N14 114.0(2) . 2_665 ?
N23 C26 H26A 108.8 . . ?
N23 C26 H26B 108.8 . . ?
H26A C26 H26B 107.7 . . ?
O31 C31 N31 126.5(3) . . ?
O31 C31 N32 125.1(3) . . ?
N32 C31 N31 108.3(2) . . ?
O32 C32 N33 125.5(3) . . ?
O32 C32 N34 126.1(3) . . ?
N33 C32 N34 108.4(2) . . ?
C34 C33 H33 111.6 . . ?
N31 C33 H33 111.6 . . ?
N31 C33 C34 103.2(2) . . ?
N34 C33 H33 111.6 . . ?
N34 C33 C34 103.6(2) . . ?
N34 C33 N31 114.7(2) . . ?
C33 C34 H34 111.9 . . ?
N32 C34 C33 103.1(2) . . ?
N32 C34 H34 111.9 . . ?
N32 C34 N33 114.4(2) . . ?
N33 C34 C33 103.0(2) . . ?
N33 C34 H34 111.9 . . ?
C31 N31 C33 112.5(2) . . ?
C31 N31 C36 123.8(2) . 14_455 ?
C36 N31 C33 123.7(2) 14_455 . ?
C31 N32 C34 113.0(2) . . ?
C31 N32 C35 123.3(2) . . ?
C35 N32 C34 123.7(2) . . ?
C32 N33 C34 112.5(2) . . ?
C32 N33 C36 121.9(2) . . ?
C36 N33 C34 122.5(2) . . ?
C32 N34 C33 112.2(2) . . ?
C32 N34 C35 122.7(2) . 14_455 ?
C35 N34 C33 122.4(2) 14_455 . ?
N32 C35 N34 114.1(2) . 15 ?
N32 C35 H35A 108.7 . . ?
N32 C35 H35B 108.7 . . ?
N34 C35 H35A 108.7 15 . ?
N34 C35 H35B 108.7 15 . ?
H35A C35 H35B 107.6 . . ?
N31 C36 H36A 108.7 15 . ?
N31 C36 H36B 108.7 15 . ?
N33 C36 N31 114.1(2) . 15 ?
N33 C36 H36A 108.7 . . ?
N33 C36 H36B 108.7 . . ?
H36A C36 H36B 107.6 . . ?
O12N N1 O11N 120.4(3) . . ?
O13N N1 O11N 119.8(3) . . ?
O13N N1 O12N 119.5(2) . . ?
O22N N2 O21N 119.6(3) . . ?
O22N N2 O23N 121.1(2) . . ?
O23N N2 O21N 119.4(3) . . ?
O32N N3 O31N 120.6(3) . . ?
O33N N3 O31N 119.7(3) . . ?
O33N N3 O32N 119.7(3) . . ?
O41N N4 O41' 49.0(7) . . ?
O41N N4 O42N 117.2(6) . . ?
O42N N4 O41' 115.8(5) . . ?
O43N N4 O41N 116.9(8) . . ?
O43N N4 O41' 119.5(5) . . ?
O43N N4 O42N 119.3(5) . . ?
O52N N5 O51N 118.1(8) . . ?
O53N N5 O51N 123.9(12) . . ?
O53N N5 O52N 118.1(9) . . ?
O62N N6 O61N 119.5(7) . . ?
O62N N6 O63N 120.9(7) . . ?
O63N N6 O61N 119.5(7) . . ?
O71N N7 O72N 120.3(7) . . ?
O73N N7 O71N 119.9(7) . . ?
O73N N7 O72N 119.7(7) . . ?

loop_
_geom_bond_atom_site_label_1
_geom_bond_atom_site_label_2
_geom_bond_distance
_geom_bond_site_symmetry_2
_geom_bond_publ_flag
Ho1 O1M 2.360(3) . yes
Ho1 O2M 2.331(2) . yes
Ho1 O3M 2.330(3) . yes
Ho1 O4M 2.391(2) . yes
Ho1 O5M 2.376(2) . yes
Ho1 O6M 2.354(2) . yes
Ho1 O7M 2.379(2) . yes
Ho1 O8M 2.312(2) . yes
O11 C11 1.236(3) . ?
O12 C12 1.231(3) . ?
C11 N11 1.359(4) . ?
C11 N12 1.365(4) . ?
C12 N13 1.367(3) . ?
C12 N14 1.364(3) . ?
C13 H13 1.0000 . ?
C13 C14 1.552(4) . ?
C13 N11 1.451(3) . ?
C13 N14 1.454(3) . ?
C14 H14 1.0000 . ?
C14 N12 1.453(3) . ?
C14 N13 1.449(3) . ?
N11 C25 1.450(3) 3_565 ?
N12 C15 1.447(3) . ?
N13 C16 1.450(3) . ?
N14 C26 1.456(3) 3_565 ?
C15 H15A 0.9900 . ?
C15 H15B 0.9900 . ?
C15 N21 1.451(4) . ?
C16 H16A 0.9900 . ?
C16 H16B 0.9900 . ?
C16 N24 1.447(3) . ?
O21 C21 1.235(3) . ?
O22 C22 1.232(3) . ?
C21 N21 1.368(4) . ?
C21 N22 1.363(4) . ?
C22 N23 1.366(3) . ?
C22 N24 1.364(3) . ?
C23 H23 1.0000 . ?
C23 C24 1.555(4) . ?
C23 N21 1.457(3) . ?
C23 N24 1.452(3) . ?
C24 H24 1.0000 . ?
C24 N22 1.454(3) . ?
C24 N23 1.455(3) . ?
N22 C25 1.453(3) . ?
N23 C26 1.443(3) . ?
C25 H25A 0.9900 . ?
C25 H25B 0.9900 . ?
C26 H26A 0.9900 . ?
C26 H26B 0.9900 . ?
O31 C31 1.233(3) . ?
O32 C32 1.227(3) . ?
C31 N31 1.367(4) . ?
C31 N32 1.361(3) . ?
C32 N33 1.370(4) . ?
C32 N34 1.370(3) . ?
C33 H33 1.0000 . ?
C33 C34 1.552(4) . ?
C33 N31 1.455(3) . ?
C33 N34 1.451(3) . ?
C34 H34 1.0000 . ?
C34 N32 1.451(3) . ?
C34 N33 1.453(3) . ?
N31 C36 1.447(3) 14_455 ?
N32 C35 1.444(3) . ?
N33 C36 1.446(3) . ?
N34 C35 1.450(3) 14_455 ?
C35 H35A 0.9900 . ?
C35 H35B 0.9900 . ?
C36 H36A 0.9900 . ?
C36 H36B 0.9900 . ?
N1 O11N 1.255(3) . ?
N1 O12N 1.252(3) . ?
N1 O13N 1.238(3) . ?
N2 O21N 1.253(3) . ?
N2 O22N 1.239(3) . ?
N2 O23N 1.251(3) . ?
N3 O31N 1.251(3) . ?
N3 O32N 1.245(3) . ?
N3 O33N 1.236(3) . ?
N4 O41N 1.240(6) . ?
N4 O41' 1.269(6) . ?
N4 O42N 1.259(6) . ?
N4 O43N 1.239(5) . ?
N5 O51N 1.260(7) . ?
N5 O52N 1.251(7) . ?
N5 O53N 1.247(7) . ?
N6 O61N 1.247(7) . ?
N6 O62N 1.242(7) . ?
N6 O63N 1.243(7) . ?
N7 O71N 1.241(7) . ?
N7 O72N 1.247(7) . ?
N7 O73N 1.236(7) . ?
